data_7202862
loop_
_publ_author_name
'Zhuang, Wenjuan'
'Zheng, Xiangjun'
'Li, Licun'
'Liao, Daizheng'
'Ma, Hui'
'Jin, Linpei'

_publ_section_title
;
 Structural diversity and properties of M(ii) 4-carboxyl phenoxyacetate
 complexes with 0D-, 1D-, 2D- and 3D M-cpoa framework
;
_journal_issue 8
_journal_name_full CrystEngComm
_journal_page_first 653
_journal_paper_doi 10.1039/b703429f
_journal_volume 9
_journal_year 2007
_chemical_formula_sum 'C28 H36 Co2 N2 O18'
_chemical_formula_weight 806.45
_chemical_name_systematic
;
?
;
_space_group_IT_number 2
_symmetry_cell_setting triclinic
_symmetry_space_group_name_Hall '-P 1'
_symmetry_space_group_name_H-M 'P -1'
_atom_sites_solution_hydrogens geom
_atom_sites_solution_primary direct
_atom_sites_solution_secondary difmap
_audit_creation_method SHELXL-97
_cell_angle_alpha 93.557(4)
_cell_angle_beta 101.146(4)
_cell_angle_gamma 101.551(4)
_cell_formula_units_Z 1
_cell_length_a 7.6417(19)
_cell_length_b 10.106(3)
_cell_length_c 10.638(3)
_cell_measurement_reflns_used 1325
_cell_measurement_temperature 294(2)
_cell_measurement_theta_max 26.67
_cell_measurement_theta_min 2.78
_cell_volume 785.4(4)
_computing_cell_refinement 'Bruker SMART'
_computing_data_collection 'Bruker SMART'
_computing_data_reduction 'Bruker SAINT'
_computing_molecular_graphics 'Bruker SHELXTL'
_computing_publication_material 'Bruker SHELXTL'
_computing_structure_refinement 'SHELXL-97 (Sheldrick, 1997)'
_computing_structure_solution 'SHELXS-97 (Sheldrick, 1990)'
_diffrn_ambient_temperature 294(2)
_diffrn_measured_fraction_theta_full 0.996
_diffrn_measured_fraction_theta_max 0.996
_diffrn_measurement_device_type 'CCD area detector'
_diffrn_measurement_method 'phi and omega scans'
_diffrn_radiation_monochromator graphite
_diffrn_radiation_source 'fine-focus sealed tube'
_diffrn_radiation_type MoK\a
_diffrn_radiation_wavelength 0.71073
_diffrn_reflns_av_R_equivalents 0.0272
_diffrn_reflns_av_sigmaI/netI 0.0640
_diffrn_reflns_limit_h_max 9
_diffrn_reflns_limit_h_min -7
_diffrn_reflns_limit_k_max 10
_diffrn_reflns_limit_k_min -12
_diffrn_reflns_limit_l_max 7
_diffrn_reflns_limit_l_min -12
_diffrn_reflns_number 4024
_diffrn_reflns_theta_full 25.02
_diffrn_reflns_theta_max 25.02
_diffrn_reflns_theta_min 1.96
_exptl_absorpt_coefficient_mu 1.145
_exptl_absorpt_correction_T_max 1.00000
_exptl_absorpt_correction_T_min 0.669929
_exptl_absorpt_correction_type multi-scan
_exptl_absorpt_process_details SADABS
_exptl_crystal_density_diffrn 1.705
_exptl_crystal_density_meas ?
_exptl_crystal_density_method 'not measured'
_exptl_crystal_F_000 416
_exptl_crystal_size_max 0.20
_exptl_crystal_size_mid 0.16
_exptl_crystal_size_min 0.10
_refine_diff_density_max 0.393
_refine_diff_density_min -0.453
_refine_diff_density_rms 0.085
_refine_ls_extinction_method none
_refine_ls_goodness_of_fit_ref 1.025
_refine_ls_hydrogen_treatment constr
_refine_ls_matrix_type full
_refine_ls_number_parameters 229
_refine_ls_number_reflns 2751
_refine_ls_number_restraints 18
_refine_ls_restrained_S_all 1.022
_refine_ls_R_factor_all 0.0686
_refine_ls_R_factor_gt 0.0384
_refine_ls_shift/su_max 0.000
_refine_ls_shift/su_mean 0.000
_refine_ls_structure_factor_coef Fsqd
_refine_ls_weighting_details 'calc w=1/[\s^2^(Fo^2^)+(0.0426P)^2^+0.0730P] where P=(Fo^2^+2Fc^2^)/3'
_refine_ls_weighting_scheme calc
_refine_ls_wR_factor_gt 0.0830
_refine_ls_wR_factor_ref 0.0958
_reflns_number_gt 1925
_reflns_number_total 2751
_reflns_threshold_expression >2sigma(I)
_cod_data_source_file b703429f.txt
_cod_data_source_block complex4
_cod_depositor_comments
;
The following automatic conversions were performed:
'_symmetry_cell_setting' value 'Triclinic' changed to 'triclinic'
according to '/home/saulius/struct/CIF-dictionaries/cif_core.dic'
dictionary named 'cif_core.dic' version 2.4.1 from
2010-06-29.

'_exptl_absorpt_correction_type' value 'MULTI-SCAN' changed
to 'multi-scan' according to
'/home/saulius/struct/CIF-dictionaries/cif_core.dic' dictionary named
'cif_core.dic' version 2.4.1 from
2010-06-29.

'_refine_ls_hydrogen_treatment' value 'CONSTR' changed to
'constr' according to '/home/saulius/struct/CIF-dictionaries/cif_core.dic'
dictionary named 'cif_core.dic' version 2.4.1 from 2010-06-29.

Automatic conversion script
Id: cif_fix_enum 1527 2010-12-29 10:47:43Z saulius 

The following automatic conversions were performed:

'_exptl_crystal_density_meas' value 'none' was changed to '?' - the
value is perceived as not measured.

Automatic conversion script
Id: cif_fix_values 3008 2015-01-20 13:52:24Z robertas 
;
_cod_original_cell_volume 785.3(3)
_cod_original_sg_symbol_H-M P-1
_cod_database_code 7202862

loop_
_symmetry_equiv_pos_as_xyz
'x, y, z'
'-x, -y, -z'

loop_
_atom_site_label
_atom_site_type_symbol
_atom_site_fract_x
_atom_site_fract_y
_atom_site_fract_z
_atom_site_U_iso_or_equiv
_atom_site_adp_type
_atom_site_occupancy
_atom_site_symmetry_multiplicity
_atom_site_calc_flag
_atom_site_refinement_flags
_atom_site_disorder_assembly
_atom_site_disorder_group
Co1 Co 0.0000 0.5000 0.0000 0.01717(19) Uani 1 2 d S . .
Co2 Co 0.5000 0.5000 0.5000 0.0184(2) Uani 1 2 d S . .
O1 O 0.4281(3) 0.6022(2) 0.3324(2) 0.0242(6) Uani 1 1 d . . .
O2 O 0.5326(3) 0.5972(3) 0.1525(2) 0.0288(6) Uani 1 1 d . . .
O3 O 0.9488(3) 1.1899(2) 0.3928(2) 0.0299(7) Uani 1 1 d . . .
O4 O 1.1408(3) 1.4648(3) 0.6342(2) 0.0270(6) Uani 1 1 d . . .
O5 O 1.2299(3) 1.3927(2) 0.4602(2) 0.0229(6) Uani 1 1 d . . .
O6 O 0.4394(3) 0.6510(2) 0.6165(2) 0.0263(6) Uani 1 1 d D . .
H6A H 0.5222 0.6890 0.6802 0.032 Uiso 1 1 d RD . .
H6B H 0.3465 0.5981 0.6318 0.032 Uiso 1 1 d RD . .
O7 O 0.2426(3) 0.4184(2) 0.0153(2) 0.0245(6) Uani 1 1 d D . .
H7A H 0.2755 0.4011 -0.0544 0.029 Uiso 1 1 d RD . .
H7B H 0.3180 0.4724 0.0739 0.029 Uiso 1 1 d RD . .
O8 O 0.0724(3) 0.5361(3) 0.1978(2) 0.0282(6) Uani 1 1 d D . .
H8A H -0.0058 0.5301 0.2446 0.034 Uiso 1 1 d RD . .
H8B H 0.1840 0.5517 0.2346 0.034 Uiso 1 1 d RD . .
N1 N 0.1694(4) 0.6956(3) -0.0095(3) 0.0214(7) Uani 1 1 d . . .
C1 C 0.5296(4) 0.6556(4) 0.2585(3) 0.0184(8) Uani 1 1 d . . .
C2 C 0.6416(4) 0.7957(4) 0.2989(3) 0.0204(8) Uani 1 1 d . . .
C3 C 0.6318(5) 0.8697(4) 0.4091(3) 0.0252(9) Uani 1 1 d . . .
H3 H 0.5558 0.8299 0.4612 0.030 Uiso 1 1 calc R . .
C4 C 0.7309(5) 1.0016(4) 0.4454(3) 0.0269(9) Uani 1 1 d . . .
H4 H 0.7209 1.0496 0.5202 0.032 Uiso 1 1 calc R . .
C5 C 0.8453(5) 1.0606(4) 0.3684(3) 0.0232(9) Uani 1 1 d . . .
C6 C 0.8594(5) 0.9889(4) 0.2570(3) 0.0265(9) Uani 1 1 d . . .
H6 H 0.9374 1.0283 0.2059 0.032 Uiso 1 1 calc R . .
C7 C 0.7570(5) 0.8586(4) 0.2223(3) 0.0248(9) Uani 1 1 d . . .
H7 H 0.7646 0.8113 0.1464 0.030 Uiso 1 1 calc R . .
C8 C 0.9607(5) 1.2652(4) 0.5122(3) 0.0222(8) Uani 1 1 d U . .
H8C H 0.9748 1.2074 0.5812 0.027 Uiso 1 1 calc R . .
H8D H 0.8493 1.2977 0.5110 0.027 Uiso 1 1 calc R . .
C9 C 1.1221(5) 1.3842(4) 0.5357(3) 0.0188(8) Uani 1 1 d . . .
C10 C 0.1813(5) 0.8039(4) 0.0717(4) 0.0329(10) Uani 1 1 d . . .
H10 H 0.1010 0.7978 0.1276 0.040 Uiso 1 1 calc R . .
C11 C 0.3056(5) 0.9247(4) 0.0778(4) 0.0330(10) Uani 1 1 d . . .
H11 H 0.3063 0.9980 0.1353 0.040 Uiso 1 1 calc R . .
C12 C 0.4300(4) 0.9361(3) -0.0027(3) 0.0178(8) Uani 1 1 d . . .
C13 C 0.4146(5) 0.8260(4) -0.0872(4) 0.0312(10) Uani 1 1 d . . .
H13 H 0.4924 0.8295 -0.1448 0.037 Uiso 1 1 calc R . .
C14 C 0.2852(5) 0.7088(4) -0.0886(3) 0.0286(9) Uani 1 1 d . . .
H14 H 0.2788 0.6355 -0.1479 0.034 Uiso 1 1 calc R . .
O9 O 0.2309(3) 0.2347(3) 0.2202(2) 0.0352(7) Uani 1 1 d D . .
H9A H 0.1988 0.2696 0.2839 0.042 Uiso 1 1 d RD . .
H9B H 0.2163 0.2716 0.1509 0.042 Uiso 1 1 d RD . .

loop_
_atom_site_aniso_label
_atom_site_aniso_U_11
_atom_site_aniso_U_22
_atom_site_aniso_U_33
_atom_site_aniso_U_23
_atom_site_aniso_U_13
_atom_site_aniso_U_12
Co1 0.0164(4) 0.0159(4) 0.0170(4) -0.0001(3) 0.0058(3) -0.0032(3)
Co2 0.0166(4) 0.0191(4) 0.0181(4) -0.0008(3) 0.0061(3) -0.0013(3)
O1 0.0213(14) 0.0280(15) 0.0211(14) 0.0053(11) 0.0070(11) -0.0032(11)
O2 0.0246(14) 0.0320(16) 0.0239(15) -0.0069(12) 0.0070(11) -0.0067(12)
O3 0.0348(16) 0.0221(15) 0.0262(15) -0.0018(11) 0.0094(12) -0.0108(12)
O4 0.0249(14) 0.0290(16) 0.0247(15) -0.0064(12) 0.0114(11) -0.0029(12)
O5 0.0179(13) 0.0269(15) 0.0217(14) -0.0027(11) 0.0078(11) -0.0020(11)
O6 0.0242(14) 0.0242(15) 0.0268(14) -0.0066(11) 0.0069(11) -0.0020(11)
O7 0.0198(14) 0.0277(15) 0.0227(14) -0.0040(11) 0.0051(11) -0.0009(11)
O8 0.0149(13) 0.0453(17) 0.0198(14) -0.0002(12) 0.0055(10) -0.0051(12)
N1 0.0217(17) 0.0183(17) 0.0220(17) 0.0009(13) 0.0076(13) -0.0030(13)
C1 0.0144(18) 0.020(2) 0.0176(19) 0.0025(16) -0.0017(15) 0.0008(15)
C2 0.0163(19) 0.022(2) 0.021(2) 0.0050(16) 0.0032(15) 0.0006(16)
C3 0.022(2) 0.026(2) 0.026(2) 0.0023(17) 0.0090(16) -0.0012(17)
C4 0.027(2) 0.026(2) 0.025(2) -0.0022(17) 0.0074(17) -0.0001(17)
C5 0.023(2) 0.020(2) 0.023(2) 0.0062(16) 0.0034(16) -0.0031(16)
C6 0.027(2) 0.026(2) 0.022(2) 0.0040(17) 0.0066(16) -0.0059(17)
C7 0.031(2) 0.022(2) 0.017(2) -0.0018(16) 0.0050(16) -0.0009(17)
C8 0.0207(19) 0.021(2) 0.021(2) 0.0008(16) 0.0035(15) -0.0019(16)
C9 0.0162(19) 0.021(2) 0.021(2) 0.0065(16) 0.0038(15) 0.0061(15)
C10 0.029(2) 0.027(2) 0.044(3) -0.0009(19) 0.0209(19) -0.0026(18)
C11 0.037(2) 0.020(2) 0.042(2) -0.0086(18) 0.023(2) -0.0046(18)
C12 0.0152(18) 0.017(2) 0.0193(19) 0.0036(15) 0.0039(15) -0.0002(15)
C13 0.041(2) 0.021(2) 0.030(2) -0.0031(17) 0.0209(19) -0.0087(18)
C14 0.038(2) 0.016(2) 0.029(2) -0.0087(16) 0.0157(18) -0.0060(17)
O9 0.0379(17) 0.0344(17) 0.0328(16) 0.0005(13) 0.0105(13) 0.0047(13)

loop_
_atom_type_symbol
_atom_type_description
_atom_type_scat_dispersion_real
_atom_type_scat_dispersion_imag
_atom_type_scat_source
C C 0.0033 0.0016 'International Tables Vol C Tables 4.2.6.8 and 6.1.1.4'
H H 0.0000 0.0000 'International Tables Vol C Tables 4.2.6.8 and 6.1.1.4'
N N 0.0061 0.0033 'International Tables Vol C Tables 4.2.6.8 and 6.1.1.4'
O O 0.0106 0.0060 'International Tables Vol C Tables 4.2.6.8 and 6.1.1.4'
Co Co 0.3494 0.9721 'International Tables Vol C Tables 4.2.6.8 and 6.1.1.4'

loop_
_geom_angle_atom_site_label_1
_geom_angle_atom_site_label_2
_geom_angle_atom_site_label_3
_geom_angle
_geom_angle_site_symmetry_1
_geom_angle_site_symmetry_3
_geom_angle_publ_flag
O8 Co1 O8 180.0 . 2_565 ?
O8 Co1 N1 91.80(10) . 2_565 ?
O8 Co1 N1 88.20(10) 2_565 2_565 ?
O8 Co1 N1 88.20(10) . . ?
O8 Co1 N1 91.80(10) 2_565 . ?
N1 Co1 N1 180.0 2_565 . ?
O8 Co1 O7 94.59(10) . 2_565 ?
O8 Co1 O7 85.41(10) 2_565 2_565 ?
N1 Co1 O7 87.49(10) 2_565 2_565 ?
N1 Co1 O7 92.51(10) . 2_565 ?
O8 Co1 O7 85.41(10) . . ?
O8 Co1 O7 94.59(10) 2_565 . ?
N1 Co1 O7 92.51(10) 2_565 . ?
N1 Co1 O7 87.49(10) . . ?
O7 Co1 O7 180.0 2_565 . ?
O5 Co2 O5 180.0 2_776 1_445 ?
O5 Co2 O6 88.50(9) 2_776 . ?
O5 Co2 O6 91.50(9) 1_445 . ?
O5 Co2 O6 91.50(9) 2_776 2_666 ?
O5 Co2 O6 88.50(9) 1_445 2_666 ?
O6 Co2 O6 180.00(11) . 2_666 ?
O5 Co2 O1 87.09(9) 2_776 2_666 ?
O5 Co2 O1 92.91(9) 1_445 2_666 ?
O6 Co2 O1 89.31(10) . 2_666 ?
O6 Co2 O1 90.69(10) 2_666 2_666 ?
O5 Co2 O1 92.91(9) 2_776 . ?
O5 Co2 O1 87.09(9) 1_445 . ?
O6 Co2 O1 90.70(10) . . ?
O6 Co2 O1 89.30(10) 2_666 . ?
O1 Co2 O1 180.0 2_666 . ?
C1 O1 Co2 128.9(2) . . ?
C5 O3 C8 119.0(3) . . ?
C9 O5 Co2 126.3(2) . 1_665 ?
Co2 O6 H6A 116.7 . . ?
Co2 O6 H6B 92.9 . . ?
H6A O6 H6B 117.6 . . ?
Co1 O7 H7A 116.6 . . ?
Co1 O7 H7B 102.6 . . ?
H7A O7 H7B 118.1 . . ?
Co1 O8 H8A 122.4 . . ?
Co1 O8 H8B 119.4 . . ?
H8A O8 H8B 118.1 . . ?
C14 N1 C10 116.2(3) . . ?
C14 N1 Co1 120.3(2) . . ?
C10 N1 Co1 123.0(2) . . ?
O2 C1 O1 122.6(3) . . ?
O2 C1 C2 119.2(3) . . ?
O1 C1 C2 118.1(3) . . ?
C3 C2 C7 117.5(3) . . ?
C3 C2 C1 121.9(3) . . ?
C7 C2 C1 120.5(3) . . ?
C2 C3 C4 122.4(3) . . ?
C2 C3 H3 118.8 . . ?
C4 C3 H3 118.8 . . ?
C3 C4 C5 118.8(3) . . ?
C3 C4 H4 120.6 . . ?
C5 C4 H4 120.6 . . ?
O3 C5 C6 115.0(3) . . ?
O3 C5 C4 124.6(3) . . ?
C6 C5 C4 120.4(3) . . ?
C7 C6 C5 119.4(3) . . ?
C7 C6 H6 120.3 . . ?
C5 C6 H6 120.3 . . ?
C6 C7 C2 121.4(3) . . ?
C6 C7 H7 119.3 . . ?
C2 C7 H7 119.3 . . ?
O3 C8 C9 109.7(3) . . ?
O3 C8 H8C 109.7 . . ?
C9 C8 H8C 109.7 . . ?
O3 C8 H8D 109.7 . . ?
C9 C8 H8D 109.7 . . ?
H8C C8 H8D 108.2 . . ?
O5 C9 O4 125.0(3) . . ?
O5 C9 C8 118.7(3) . . ?
O4 C9 C8 116.2(3) . . ?
N1 C10 C11 123.8(4) . . ?
N1 C10 H10 118.1 . . ?
C11 C10 H10 118.1 . . ?
C10 C11 C12 119.5(4) . . ?
C10 C11 H11 120.2 . . ?
C12 C11 H11 120.2 . . ?
C13 C12 C11 116.3(3) . . ?
C13 C12 C12 122.3(4) . 2_675 ?
C11 C12 C12 121.4(4) . 2_675 ?
C12 C13 C14 120.9(3) . . ?
C12 C13 H13 119.6 . . ?
C14 C13 H13 119.6 . . ?
N1 C14 C13 123.3(3) . . ?
N1 C14 H14 118.4 . . ?
C13 C14 H14 118.4 . . ?
H9A O9 H9B 117.9 . . ?

loop_
_geom_bond_atom_site_label_1
_geom_bond_atom_site_label_2
_geom_bond_distance
_geom_bond_site_symmetry_2
_geom_bond_publ_flag
Co1 O8 2.060(2) . ?
Co1 O8 2.060(2) 2_565 ?
Co1 N1 2.155(3) 2_565 ?
Co1 N1 2.155(3) . ?
Co1 O7 2.158(2) 2_565 ?
Co1 O7 2.158(2) . ?
Co2 O5 2.080(2) 2_776 ?
Co2 O5 2.080(2) 1_445 ?
Co2 O6 2.086(2) . ?
Co2 O6 2.086(2) 2_666 ?
Co2 O1 2.151(2) 2_666 ?
Co2 O1 2.151(2) . ?
O1 C1 1.277(4) . ?
O2 C1 1.246(4) . ?
O3 C5 1.365(4) . ?
O3 C8 1.418(4) . ?
O4 C9 1.254(4) . ?
O5 C9 1.252(4) . ?
O5 Co2 2.080(2) 1_665 ?
O6 H6A 0.8435 . ?
O6 H6B 0.8483 . ?
O7 H7A 0.8463 . ?
O7 H7B 0.8430 . ?
O8 H8A 0.8446 . ?
O8 H8B 0.8456 . ?
N1 C14 1.328(4) . ?
N1 C10 1.328(5) . ?
C1 C2 1.490(5) . ?
C2 C3 1.374(5) . ?
C2 C7 1.401(5) . ?
C3 C4 1.385(5) . ?
C3 H3 0.9300 . ?
C4 C5 1.386(5) . ?
C4 H4 0.9300 . ?
C5 C6 1.385(5) . ?
C6 C7 1.378(5) . ?
C6 H6 0.9300 . ?
C7 H7 0.9300 . ?
C8 C9 1.510(5) . ?
C8 H8C 0.9700 . ?
C8 H8D 0.9700 . ?
C10 C11 1.378(5) . ?
C10 H10 0.9300 . ?
C11 C12 1.391(5) . ?
C11 H11 0.9300 . ?
C12 C13 1.357(5) . ?
C12 C12 1.493(6) 2_675 ?
C13 C14 1.379(5) . ?
C13 H13 0.9300 . ?
C14 H14 0.9300 . ?
O9 H9A 0.8437 . ?
O9 H9B 0.8451 . ?

loop_
_geom_torsion_atom_site_label_1
_geom_torsion_atom_site_label_2
_geom_torsion_atom_site_label_3
_geom_torsion_atom_site_label_4
_geom_torsion
_geom_torsion_site_symmetry_1
_geom_torsion_site_symmetry_2
_geom_torsion_site_symmetry_3
_geom_torsion_site_symmetry_4
_geom_torsion_publ_flag
O5 Co2 O1 C1 27.2(3) 2_776 . . . ?
O5 Co2 O1 C1 -152.8(3) 1_445 . . . ?
O6 Co2 O1 C1 115.8(3) . . . . ?
O6 Co2 O1 C1 -64.2(3) 2_666 . . . ?
O8 Co1 N1 C14 133.4(3) . . . . ?
O8 Co1 N1 C14 -46.6(3) 2_565 . . . ?
O7 Co1 N1 C14 -132.1(3) 2_565 . . . ?
O7 Co1 N1 C14 47.9(3) . . . . ?
O8 Co1 N1 C10 -38.2(3) . . . . ?
O8 Co1 N1 C10 141.8(3) 2_565 . . . ?
O7 Co1 N1 C10 56.3(3) 2_565 . . . ?
O7 Co1 N1 C10 -123.7(3) . . . . ?
Co2 O1 C1 O2 100.1(4) . . . . ?
Co2 O1 C1 C2 -82.8(4) . . . . ?
O2 C1 C2 C3 174.2(3) . . . . ?
O1 C1 C2 C3 -3.0(5) . . . . ?
O2 C1 C2 C7 -3.5(5) . . . . ?
O1 C1 C2 C7 179.2(3) . . . . ?
C7 C2 C3 C4 -0.1(6) . . . . ?
C1 C2 C3 C4 -177.9(3) . . . . ?
C2 C3 C4 C5 -0.5(6) . . . . ?
C8 O3 C5 C6 -172.4(3) . . . . ?
C8 O3 C5 C4 8.4(5) . . . . ?
C3 C4 C5 O3 179.4(3) . . . . ?
C3 C4 C5 C6 0.2(5) . . . . ?
O3 C5 C6 C7 -178.5(3) . . . . ?
C4 C5 C6 C7 0.8(6) . . . . ?
C5 C6 C7 C2 -1.4(6) . . . . ?
C3 C2 C7 C6 1.1(5) . . . . ?
C1 C2 C7 C6 178.9(3) . . . . ?
C5 O3 C8 C9 162.8(3) . . . . ?
Co2 O5 C9 O4 19.6(5) 1_665 . . . ?
Co2 O5 C9 C8 -157.4(2) 1_665 . . . ?
O3 C8 C9 O5 -7.5(5) . . . . ?
O3 C8 C9 O4 175.2(3) . . . . ?
C14 N1 C10 C11 -0.6(6) . . . . ?
Co1 N1 C10 C11 171.4(3) . . . . ?
N1 C10 C11 C12 -1.3(6) . . . . ?
C10 C11 C12 C13 2.5(6) . . . . ?
C10 C11 C12 C12 -178.5(4) . . . 2_675 ?
C11 C12 C13 C14 -1.9(6) . . . . ?
C12 C12 C13 C14 179.2(4) 2_675 . . . ?
C10 N1 C14 C13 1.3(6) . . . . ?
Co1 N1 C14 C13 -170.9(3) . . . . ?
C12 C13 C14 N1 -0.1(6) . . . . ?
